data_7159874
loop_
_publ_author_name
'Shaikh, Aijaz'
'Sahoo, Satyajit'
'Marder, Seth R.'
'Barlow, Stephen'
'Mohapatra, Swagat K.'

_publ_section_title
;
 Reductive dimerization of benzothiazolium salts.
;
_journal_issue 10
_journal_name_full 'Organic &amp; biomolecular chemistry'
_journal_page_first 2115
_journal_page_last 2123
_journal_paper_doi 10.1039/d3ob01871g
_journal_volume 22
_journal_year 2024
_chemical_formula_sum 'C28 H24 N2 S2'
_chemical_formula_weight 452.61
_space_group_crystal_system monoclinic
_space_group_IT_number 14
_space_group_name_Hall '-P 2yn'
_space_group_name_H-M_alt 'P 1 21/n 1'
_atom_sites_solution_hydrogens geom
_audit_creation_method SHELXL-2018/3
_audit_update_record
;
2023-10-14 deposited with the CCDC.	2024-01-24 downloaded from the CCDC.
;
_cell_angle_alpha 90
_cell_angle_beta 109.947(4)
_cell_angle_gamma 90
_cell_formula_units_Z 4
_cell_length_a 14.936(2)
_cell_length_b 7.9150(11)
_cell_length_c 20.365(3)
_cell_measurement_reflns_used 4232
_cell_measurement_temperature 298(2)
_cell_measurement_theta_max 27.33
_cell_measurement_theta_min 2.78
_cell_volume 2263.1(6)
_computing_cell_refinement 'Bruker SAINT'
_computing_data_collection 'Bruker APEX2'
_computing_data_reduction 'Bruker SAINT'
_computing_molecular_graphics 'Bruker SHELXTL'
_computing_publication_material 'Bruker SHELXTL'
_computing_structure_refinement 'SHELXL-2019/1 (Sheldrick, 2019)'
_computing_structure_solution 'SHELXT 2018/2 (Sheldrick, 2018)'
_diffrn_ambient_temperature 298(2)
_diffrn_measured_fraction_theta_full 0.999
_diffrn_measured_fraction_theta_max 0.997
_diffrn_measurement_device_type 'Bruker APEX-II CCD'
_diffrn_measurement_method '\f and \w scans'
_diffrn_radiation_type MoK\a
_diffrn_radiation_wavelength 0.71073
_diffrn_reflns_av_R_equivalents 0.1099
_diffrn_reflns_av_unetI/netI 0.0776
_diffrn_reflns_Laue_measured_fraction_full 0.999
_diffrn_reflns_Laue_measured_fraction_max 0.997
_diffrn_reflns_limit_h_max 19
_diffrn_reflns_limit_h_min -19
_diffrn_reflns_limit_k_max 10
_diffrn_reflns_limit_k_min -10
_diffrn_reflns_limit_l_max 26
_diffrn_reflns_limit_l_min -26
_diffrn_reflns_number 29482
_diffrn_reflns_point_group_measured_fraction_full 0.999
_diffrn_reflns_point_group_measured_fraction_max 0.997
_diffrn_reflns_theta_full 25.242
_diffrn_reflns_theta_max 27.531
_diffrn_reflns_theta_min 2.785
_exptl_absorpt_coefficient_mu 0.255
_exptl_absorpt_correction_T_max 0.7456
_exptl_absorpt_correction_T_min 0.5592
_exptl_absorpt_correction_type multi-scan
_exptl_absorpt_process_details
;
Krause, L., Herbst-Irmer, R., Sheldrick G.M. & Stalke D.,
 J. Appl. Cryst. 48 (2015) 3-10
;
_exptl_crystal_colour colourless
_exptl_crystal_density_diffrn 1.328
_exptl_crystal_description block
_exptl_crystal_F_000 952.0
_exptl_crystal_size_max 0.26
_exptl_crystal_size_mid 0.23
_exptl_crystal_size_min 0.20
_refine_diff_density_max 0.640
_refine_diff_density_min -0.366
_refine_diff_density_rms 0.075
_refine_ls_extinction_method none
_refine_ls_goodness_of_fit_ref 1.223
_refine_ls_hydrogen_treatment constr
_refine_ls_matrix_type full
_refine_ls_number_parameters 291
_refine_ls_number_reflns 5196
_refine_ls_number_restraints 0
_refine_ls_restrained_S_all 1.223
_refine_ls_R_factor_all 0.1691
_refine_ls_R_factor_gt 0.0775
_refine_ls_shift/su_max 0.000
_refine_ls_shift/su_mean 0.000
_refine_ls_structure_factor_coef Fsqd
_refine_ls_weighting_details 'w=1/[\s^2^(Fo^2^)+(0.1000P)^2^+0.4089P] where P=(Fo^2^+2Fc^2^)/3'
_refine_ls_weighting_scheme calc
_refine_ls_wR_factor_gt 0.1883
_refine_ls_wR_factor_ref 0.2531
_reflns_Friedel_coverage 0.000
_reflns_number_gt 2569
_reflns_number_total 5213
_reflns_threshold_expression 'I > 2\s(I)'
_cod_data_source_file d3ob01871g2.cif
_cod_data_source_block '[Ph_MBTiazine]2'
_cod_original_cell_volume 2263.2(6)
_cod_original_sg_symbol_H-M 'P 21/n'
_cod_database_code 7159874
_shelx_shelxl_version_number 2018/3
_shelx_space_group_comment
;
The symmetry employed for this shelxl refinement is uniquely defined
by the following loop, which should always be used as a source of
symmetry information in preference to the above space-group names.
They are only intended as comments.
;

loop_
_space_group_symop_operation_xyz
'x, y, z'
'-x+1/2, y+1/2, -z+1/2'
'-x, -y, -z'
'x-1/2, -y-1/2, z-1/2'

loop_
_atom_site_label
_atom_site_type_symbol
_atom_site_fract_x
_atom_site_fract_y
_atom_site_fract_z
_atom_site_U_iso_or_equiv
_atom_site_adp_type
_atom_site_occupancy
_atom_site_site_symmetry_order
_atom_site_calc_flag
_atom_site_refinement_flags_posn
_atom_site_refinement_flags_adp
_atom_site_refinement_flags_occupancy
_atom_site_disorder_assembly
_atom_site_disorder_group
S1 S 0.33025(8) 0.11686(13) 0.69501(5) 0.0548(3) Uani 1 1 d . . . . .
S2 S 0.40904(8) 0.40670(17) 0.53744(6) 0.0710(4) Uani 1 1 d . . . . .
N1 N 0.2652(2) 0.3872(4) 0.60811(17) 0.0532(8) Uani 1 1 d . . . . .
N2 N 0.3463(2) 0.0895(5) 0.55310(18) 0.0588(9) Uani 1 1 d . . . . .
C8 C 0.4208(3) 0.4143(5) 0.7026(2) 0.0503(10) Uani 1 1 d . . . . .
C7 C 0.3548(3) 0.3004(5) 0.64646(19) 0.0490(9) Uani 1 1 d . . . . .
C6 C 0.2264(3) 0.4040(5) 0.5362(2) 0.0524(10) Uani 1 1 d . . . . .
C28 C 0.4024(3) 0.2253(5) 0.5950(2) 0.0527(10) Uani 1 1 d . . . . .
C14 C 0.2461(3) 0.0242(5) 0.6228(2) 0.0533(10) Uani 1 1 d . . . . .
C20 C 0.5052(3) 0.1676(6) 0.6309(2) 0.0552(10) Uani 1 1 d . . . . .
C19 C 0.2629(3) 0.0213(5) 0.5587(2) 0.0533(10) Uani 1 1 d . . . . .
C5 C 0.1292(3) 0.4145(5) 0.5016(2) 0.0607(11) Uani 1 1 d . . . . .
H5 H 0.087948 0.401434 0.526575 0.073 Uiso 1 1 calc R U . . .
C13 C 0.4918(3) 0.3477(5) 0.7611(2) 0.0577(11) Uani 1 1 d . . . . .
H13 H 0.499578 0.231194 0.765206 0.069 Uiso 1 1 calc R U . . .
C1 C 0.2854(3) 0.4204(5) 0.4952(2) 0.0584(11) Uani 1 1 d . . . . .
C4 C 0.0921(3) 0.4442(5) 0.4300(3) 0.0670(12) Uani 1 1 d . . . . .
H4 H 0.026491 0.453295 0.408343 0.080 Uiso 1 1 calc R U . . .
C9 C 0.4109(3) 0.5906(5) 0.6988(2) 0.0633(12) Uani 1 1 d . . . . .
H9 H 0.365043 0.639800 0.660447 0.076 Uiso 1 1 calc R U . . .
C12 C 0.5505(3) 0.4497(6) 0.8127(2) 0.0639(12) Uani 1 1 d . . . . .
H12 H 0.598110 0.402144 0.850439 0.077 Uiso 1 1 calc R U . . .
C21 C 0.5238(3) -0.0016(6) 0.6477(2) 0.0636(12) Uani 1 1 d . . . . .
H21 H 0.473367 -0.077574 0.637648 0.076 Uiso 1 1 calc R U . . .
C18 C 0.1951(3) -0.0581(5) 0.5021(2) 0.0636(12) Uani 1 1 d . . . . .
H18 H 0.205218 -0.065506 0.459566 0.076 Uiso 1 1 calc R U . . .
C26 C 0.2036(3) 0.4260(6) 0.6486(2) 0.0709(13) Uani 1 1 d . . . . .
H26A H 0.173368 0.533355 0.634108 0.106 Uiso 1 1 calc R U . . .
H26B H 0.241013 0.430196 0.697328 0.106 Uiso 1 1 calc R U . . .
H26C H 0.155795 0.339845 0.640781 0.106 Uiso 1 1 calc R U . . .
C3 C 0.1504(4) 0.4605(6) 0.3907(3) 0.0737(13) Uani 1 1 d . . . . .
H3 H 0.125349 0.481274 0.342946 0.088 Uiso 1 1 calc R U . . .
C15 C 0.1625(3) -0.0420(6) 0.6276(3) 0.0657(12) Uani 1 1 d . . . . .
H15 H 0.150794 -0.034672 0.669586 0.079 Uiso 1 1 calc R U . . .
C25 C 0.5829(3) 0.2770(6) 0.6453(2) 0.0683(12) Uani 1 1 d . . . . .
H25 H 0.572581 0.391035 0.634355 0.082 Uiso 1 1 calc R U . . .
C2 C 0.2475(4) 0.4449(6) 0.4244(3) 0.0724(13) Uani 1 1 d . . . . .
H2 H 0.288002 0.451164 0.398540 0.087 Uiso 1 1 calc R U . . .
C11 C 0.5385(4) 0.6230(6) 0.8083(3) 0.0729(13) Uani 1 1 d . . . . .
H11 H 0.577401 0.692080 0.843435 0.087 Uiso 1 1 calc R U . . .
C10 C 0.4694(4) 0.6928(6) 0.7522(3) 0.0729(13) Uani 1 1 d . . . . .
H10 H 0.461269 0.809424 0.749649 0.088 Uiso 1 1 calc R U . . .
C17 C 0.1131(4) -0.1260(6) 0.5086(3) 0.0750(14) Uani 1 1 d . . . . .
H17 H 0.068356 -0.177529 0.470364 0.090 Uiso 1 1 calc R U . . .
C16 C 0.0971(4) -0.1180(6) 0.5711(3) 0.0741(14) Uani 1 1 d . . . . .
H16 H 0.041921 -0.164256 0.575034 0.089 Uiso 1 1 calc R U . . .
C24 C 0.6748(3) 0.2178(8) 0.6757(2) 0.0770(14) Uani 1 1 d . . . . .
H24 H 0.725737 0.292329 0.684441 0.092 Uiso 1 1 calc R U . . .
C22 C 0.6164(4) -0.0595(6) 0.6795(2) 0.0721(13) Uani 1 1 d . . . . .
H22 H 0.627562 -0.172872 0.691596 0.087 Uiso 1 1 calc R U . . .
C23 C 0.6919(4) 0.0517(8) 0.6931(3) 0.0806(15) Uani 1 1 d . . . . .
H23 H 0.754063 0.013361 0.714019 0.097 Uiso 1 1 calc R U . . .
C27 C 0.3712(4) 0.0359(7) 0.4925(2) 0.0812(15) Uani 1 1 d . . . . .
H27A H 0.364626 -0.084440 0.487270 0.122 Uiso 1 1 calc R U . . .
H27B H 0.435873 0.067343 0.499352 0.122 Uiso 1 1 calc R U . . .
H27C H 0.329454 0.089893 0.451140 0.122 Uiso 1 1 calc R U . . .

loop_
_atom_site_aniso_label
_atom_site_aniso_U_11
_atom_site_aniso_U_22
_atom_site_aniso_U_33
_atom_site_aniso_U_23
_atom_site_aniso_U_13
_atom_site_aniso_U_12
S1 0.0511(7) 0.0643(7) 0.0536(6) 0.0036(5) 0.0237(5) -0.0060(5)
S2 0.0505(7) 0.0999(9) 0.0679(8) 0.0243(6) 0.0271(6) -0.0033(6)
N1 0.0426(19) 0.069(2) 0.053(2) 0.0034(16) 0.0226(17) 0.0081(16)
N2 0.045(2) 0.082(2) 0.056(2) -0.0109(18) 0.0267(17) 0.0013(18)
C8 0.044(2) 0.059(2) 0.055(2) 0.0024(19) 0.024(2) -0.0005(19)
C7 0.043(2) 0.059(2) 0.049(2) 0.0032(18) 0.0209(19) 0.0002(18)
C6 0.048(3) 0.053(2) 0.058(3) 0.0053(18) 0.019(2) 0.0010(18)
C28 0.044(2) 0.066(2) 0.056(2) 0.006(2) 0.027(2) 0.002(2)
C14 0.050(2) 0.052(2) 0.062(3) 0.0045(19) 0.024(2) 0.0009(19)
C20 0.044(2) 0.076(3) 0.053(2) 0.004(2) 0.026(2) 0.007(2)
C19 0.046(2) 0.057(2) 0.062(3) 0.001(2) 0.025(2) 0.0069(19)
C5 0.049(3) 0.065(3) 0.065(3) -0.002(2) 0.016(2) 0.006(2)
C13 0.050(3) 0.061(3) 0.062(3) 0.001(2) 0.019(2) -0.004(2)
C1 0.052(3) 0.069(3) 0.055(3) 0.016(2) 0.019(2) 0.004(2)
C4 0.054(3) 0.063(3) 0.077(3) 0.001(2) 0.013(3) 0.006(2)
C9 0.062(3) 0.062(3) 0.066(3) 0.012(2) 0.022(2) 0.001(2)
C12 0.054(3) 0.073(3) 0.064(3) 0.004(2) 0.019(2) -0.006(2)
C21 0.049(3) 0.084(3) 0.061(3) 0.009(2) 0.023(2) 0.009(2)
C18 0.056(3) 0.071(3) 0.065(3) -0.004(2) 0.022(2) -0.001(2)
C26 0.055(3) 0.094(3) 0.070(3) -0.005(3) 0.030(3) 0.016(2)
C3 0.076(4) 0.073(3) 0.061(3) 0.008(2) 0.008(3) 0.001(3)
C15 0.059(3) 0.074(3) 0.072(3) 0.001(2) 0.033(3) -0.011(2)
C25 0.043(3) 0.087(3) 0.076(3) 0.005(3) 0.022(2) 0.002(2)
C2 0.066(3) 0.086(3) 0.068(3) 0.020(3) 0.027(3) 0.002(3)
C11 0.079(3) 0.066(3) 0.070(3) -0.006(2) 0.020(3) -0.017(3)
C10 0.081(4) 0.056(3) 0.084(4) 0.002(3) 0.030(3) -0.009(3)
C17 0.061(3) 0.078(3) 0.081(3) -0.015(3) 0.018(3) -0.015(2)
C16 0.065(3) 0.075(3) 0.084(4) -0.005(3) 0.027(3) -0.023(2)
C24 0.047(3) 0.112(4) 0.074(3) 0.001(3) 0.022(2) -0.007(3)
C22 0.062(3) 0.087(3) 0.072(3) 0.009(3) 0.028(3) 0.013(3)
C23 0.049(3) 0.121(4) 0.074(3) 0.012(3) 0.024(3) 0.014(3)
C27 0.066(3) 0.121(4) 0.066(3) -0.018(3) 0.036(3) 0.007(3)

loop_
_atom_type_symbol
_atom_type_description
_atom_type_scat_dispersion_real
_atom_type_scat_dispersion_imag
_atom_type_scat_source
C C 0.0033 0.0016 'International Tables Vol C Tables 4.2.6.8 and 6.1.1.4'
H H 0.0000 0.0000 'International Tables Vol C Tables 4.2.6.8 and 6.1.1.4'
N N 0.0061 0.0033 'International Tables Vol C Tables 4.2.6.8 and 6.1.1.4'
S S 0.1246 0.1234 'International Tables Vol C Tables 4.2.6.8 and 6.1.1.4'

loop_
_geom_angle_atom_site_label_1
_geom_angle_atom_site_label_2
_geom_angle_atom_site_label_3
_geom_angle
_geom_angle_site_symmetry_1
_geom_angle_site_symmetry_3
_geom_angle_publ_flag
C14 S1 C7 95.57(18) . . ?
C1 S2 C28 94.72(18) . . ?
C6 N1 C26 117.3(3) . . ?
C6 N1 C7 125.7(3) . . ?
C26 N1 C7 115.7(3) . . ?
C19 N2 C28 126.3(3) . . ?
C19 N2 C27 116.5(4) . . ?
C28 N2 C27 116.6(3) . . ?
C13 C8 C9 117.2(4) . . ?
C13 C8 C7 121.6(4) . . ?
C9 C8 C7 121.2(4) . . ?
N1 C7 C8 111.1(3) . . ?
N1 C7 C28 111.1(3) . . ?
C8 C7 C28 113.6(3) . . ?
N1 C7 S1 109.7(2) . . ?
C8 C7 S1 104.9(2) . . ?
C28 C7 S1 106.0(3) . . ?
C5 C6 N1 122.2(4) . . ?
C5 C6 C1 116.8(4) . . ?
N1 C6 C1 120.9(4) . . ?
N2 C28 C20 110.2(3) . . ?
N2 C28 C7 111.8(3) . . ?
C20 C28 C7 113.8(3) . . ?
N2 C28 S2 110.1(3) . . ?
C20 C28 S2 105.6(3) . . ?
C7 C28 S2 105.1(3) . . ?
C15 C14 C19 120.5(4) . . ?
C15 C14 S1 120.5(3) . . ?
C19 C14 S1 118.9(3) . . ?
C21 C20 C25 117.7(4) . . ?
C21 C20 C28 119.4(4) . . ?
C25 C20 C28 122.9(4) . . ?
N2 C19 C18 121.4(4) . . ?
N2 C19 C14 121.0(4) . . ?
C18 C19 C14 117.6(4) . . ?
C6 C5 C4 121.3(4) . . ?
C12 C13 C8 122.0(4) . . ?
C2 C1 C6 121.2(4) . . ?
C2 C1 S2 120.8(4) . . ?
C6 C1 S2 118.0(3) . . ?
C3 C4 C5 121.3(4) . . ?
C10 C9 C8 120.4(4) . . ?
C13 C12 C11 119.8(4) . . ?
C20 C21 C22 121.1(5) . . ?
C17 C18 C19 120.7(4) . . ?
C4 C3 C2 117.9(5) . . ?
C16 C15 C14 120.5(4) . . ?
C24 C25 C20 120.8(5) . . ?
C1 C2 C3 121.5(5) . . ?
C10 C11 C12 120.0(4) . . ?
C11 C10 C9 120.6(4) . . ?
C16 C17 C18 120.7(5) . . ?
C15 C16 C17 120.0(4) . . ?
C23 C24 C25 120.8(5) . . ?
C23 C22 C21 119.8(5) . . ?
C24 C23 C22 119.7(5) . . ?

loop_
_geom_bond_atom_site_label_1
_geom_bond_atom_site_label_2
_geom_bond_distance
_geom_bond_site_symmetry_2
_geom_bond_publ_flag
S1 C14 1.738(4) . ?
S1 C7 1.863(4) . ?
S2 C1 1.755(5) . ?
S2 C28 1.877(4) . ?
N1 C6 1.386(5) . ?
N1 C26 1.462(5) . ?
N1 C7 1.470(5) . ?
N2 C19 1.398(5) . ?
N2 C28 1.448(5) . ?
N2 C27 1.469(5) . ?
C8 C13 1.400(6) . ?
C8 C9 1.402(6) . ?
C8 C7 1.524(5) . ?
C7 C28 1.570(5) . ?
C6 C5 1.383(6) . ?
C6 C1 1.411(6) . ?
C28 C20 1.528(6) . ?
C14 C15 1.388(6) . ?
C14 C19 1.411(6) . ?
C20 C21 1.387(6) . ?
C20 C25 1.396(6) . ?
C19 C18 1.398(6) . ?
C5 C4 1.390(6) . ?
C13 C12 1.377(6) . ?
C1 C2 1.371(6) . ?
C4 C3 1.376(7) . ?
C9 C10 1.398(6) . ?
C12 C11 1.382(6) . ?
C21 C22 1.391(6) . ?
C18 C17 1.386(6) . ?
C3 C2 1.381(7) . ?
C15 C16 1.368(6) . ?
C25 C24 1.382(6) . ?
C11 C10 1.368(7) . ?
C17 C16 1.374(6) . ?
C24 C23 1.363(7) . ?
C22 C23 1.382(7) . ?
